data_7060181
loop_
_publ_author_name
'R\"osch, Andreas'
'Seifert, Fabian'
'Vass, Valentin'
'G\"orls, Helmar'
'Kretschmer, Robert'

_publ_section_title
;
 Synthesis, structure, and catalytic activity of dinuclear aluminium
 bis(amidinate) and bis(guanidinate) complexes
;
_journal_issue 2
_journal_name_full 'New Journal of Chemistry'
_journal_page_first 972
_journal_page_last 981
_journal_paper_doi 10.1039/D0NJ05007E
_journal_volume 45
_journal_year 2021
_chemical_formula_moiety 'C40 H68 Al2 N4'
_chemical_formula_sum 'C40 H68 Al2 N4'
_chemical_formula_weight 658.94
_space_group_crystal_system monoclinic
_space_group_IT_number 14
_space_group_name_Hall '-P 2yn'
_space_group_name_H-M_alt 'P 1 21/n 1'
_atom_sites_solution_hydrogens geom
_audit_creation_method SHELXL-2018/3
_audit_update_record
;
2020-10-09 deposited with the CCDC.	2020-11-10 downloaded from the CCDC.
;
_cell_angle_alpha 90
_cell_angle_beta 103.849(2)
_cell_angle_gamma 90
_cell_formula_units_Z 2
_cell_length_a 9.1318(2)
_cell_length_b 13.1042(3)
_cell_length_c 17.6741(3)
_cell_measurement_reflns_used 11805
_cell_measurement_temperature 123(2)
_cell_measurement_theta_max 73.583
_cell_measurement_theta_min 4.245
_cell_volume 2053.49(8)
_computing_cell_refinement 'CrysAlisPro 1.171.38.43 (Rigaku OD, 2015)'
_computing_data_collection 'CrysAlisPro 1.171.38.43 (Rigaku OD, 2015)'
_computing_data_reduction 'CrysAlisPro 1.171.38.43 (Rigaku OD, 2015)'
_computing_molecular_graphics SHELXTL/PC
_computing_publication_material 'SHELXL-2018/3 (Sheldrick, 2018)'
_computing_structure_refinement 'SHELXL-2018/3 (Sheldrick, 2018)'
_computing_structure_solution 'SHELXT 2014/5 (Sheldrick, 2014)'
_diffrn_ambient_temperature 123(2)
_diffrn_measured_fraction_theta_full 0.991
_diffrn_measured_fraction_theta_max 0.965
_diffrn_measurement_device_type 'Xcalibur, AtlasS2, Gemini ultra'
_diffrn_measurement_method '\w scans'
_diffrn_radiation_type CuK\a
_diffrn_radiation_wavelength 1.54184
_diffrn_reflns_av_R_equivalents 0.0188
_diffrn_reflns_av_unetI/netI 0.0177
_diffrn_reflns_Laue_measured_fraction_full 0.991
_diffrn_reflns_Laue_measured_fraction_max 0.965
_diffrn_reflns_limit_h_max 11
_diffrn_reflns_limit_h_min -11
_diffrn_reflns_limit_k_max 13
_diffrn_reflns_limit_k_min -16
_diffrn_reflns_limit_l_max 21
_diffrn_reflns_limit_l_min -21
_diffrn_reflns_number 11805
_diffrn_reflns_point_group_measured_fraction_full 0.991
_diffrn_reflns_point_group_measured_fraction_max 0.965
_diffrn_reflns_theta_full 67.684
_diffrn_reflns_theta_max 73.583
_diffrn_reflns_theta_min 4.245
_diffrn_source 'micro-focus sealed X-ray tube'
_exptl_absorpt_coefficient_mu 0.854
_exptl_absorpt_correction_T_max 0.952
_exptl_absorpt_correction_T_min 0.918
_exptl_absorpt_correction_type gaussian
_exptl_absorpt_process_details
; 
CrysAlisPro 1.171.38.43 (Rigaku Oxford Diffraction, 2015) 
Numerical absorption correction based on gaussian integration over 
   a multifaceted crystal model 
Empirical absorption correction using spherical harmonics, 
 implemented in SCALE3 ABSPACK scaling algorithm. 
;
_exptl_crystal_colour colourless
_exptl_crystal_density_diffrn 1.066
_exptl_crystal_density_method 'not measured'
_exptl_crystal_description prism
_exptl_crystal_F_000 724
_exptl_crystal_size_max 0.137
_exptl_crystal_size_mid 0.120
_exptl_crystal_size_min 0.074
_refine_diff_density_max 0.278
_refine_diff_density_min -0.217
_refine_diff_density_rms 0.038
_refine_ls_extinction_method none
_refine_ls_goodness_of_fit_ref 1.036
_refine_ls_hydrogen_treatment constr
_refine_ls_matrix_type full
_refine_ls_number_parameters 217
_refine_ls_number_reflns 3998
_refine_ls_number_restraints 0
_refine_ls_restrained_S_all 1.036
_refine_ls_R_factor_all 0.0365
_refine_ls_R_factor_gt 0.0337
_refine_ls_shift/su_max 0.001
_refine_ls_shift/su_mean 0.000
_refine_ls_structure_factor_coef Fsqd
_refine_ls_weighting_details 'w=1/[\s^2^(Fo^2^)+(0.0504P)^2^+0.5635P] where P=(Fo^2^+2Fc^2^)/3'
_refine_ls_weighting_scheme calc
_refine_ls_wR_factor_gt 0.0910
_refine_ls_wR_factor_ref 0.0936
_reflns_Friedel_coverage 0.000
_reflns_number_gt 3693
_reflns_number_total 3998
_reflns_threshold_expression 'I > 2\s(I)'
_cod_data_source_file d0nj05007e2.cif
_cod_data_source_block FO7074_3a
_cod_depositor_comments 'Adding full bibliography for 7060181--7060191.cif.'
_cod_original_sg_symbol_H-M 'P 21/n'
_cod_database_code 7060181
_shelx_shelxl_version_number 2018/3
_shelx_space_group_comment
; 
The symmetry employed for this shelxl refinement is uniquely defined 
by the following loop, which should always be used as a source of 
symmetry information in preference to the above space-group names. 
They are only intended as comments. 
;
_shelx_estimated_absorpt_t_min 0.892
_shelx_estimated_absorpt_t_max 0.939

loop_
_space_group_symop_operation_xyz
'x, y, z'
'-x+1/2, y+1/2, -z+1/2'
'-x, -y, -z'
'x-1/2, -y-1/2, z-1/2'

loop_
_atom_site_label
_atom_site_type_symbol
_atom_site_fract_x
_atom_site_fract_y
_atom_site_fract_z
_atom_site_U_iso_or_equiv
_atom_site_adp_type
_atom_site_occupancy
_atom_site_site_symmetry_order
_atom_site_calc_flag
_atom_site_refinement_flags_posn
_atom_site_refinement_flags_adp
_atom_site_refinement_flags_occupancy
_atom_site_disorder_assembly
_atom_site_disorder_group
Al1 Al 0.86160(4) 0.37923(2) 0.62013(2) 0.02223(11) Uani 1 1 d . . . . .
N2 N 0.90841(11) 0.50850(7) 0.58118(5) 0.0215(2) Uani 1 1 d . . . . .
N1 N 0.81277(10) 0.49181(7) 0.68141(5) 0.02008(19) Uani 1 1 d . . . . .
C1 C 0.76467(12) 0.50603(8) 0.75153(6) 0.0201(2) Uani 1 1 d . . . . .
C2 C 0.87170(13) 0.50951(8) 0.82359(7) 0.0235(2) Uani 1 1 d . . . . .
C3 C 0.81999(15) 0.51672(9) 0.89140(7) 0.0294(3) Uani 1 1 d . . . . .
H3A H 0.891072 0.519931 0.940340 0.035 Uiso 1 1 calc R U . . .
C4 C 0.66783(16) 0.51933(10) 0.88920(7) 0.0320(3) Uani 1 1 d . . . . .
H4A H 0.634907 0.524599 0.936133 0.038 Uiso 1 1 calc R U . . .
C5 C 0.56365(14) 0.51420(9) 0.81809(7) 0.0287(3) Uani 1 1 d . . . . .
H5A H 0.459060 0.515141 0.816811 0.034 Uiso 1 1 calc R U . . .
C6 C 0.60891(13) 0.50771(8) 0.74846(7) 0.0236(2) Uani 1 1 d . . . . .
C7 C 1.04103(14) 0.50409(9) 0.83018(7) 0.0293(3) Uani 1 1 d . . . . .
H7A H 1.057406 0.505634 0.776236 0.035 Uiso 1 1 calc R U . . .
C8 C 1.10634(16) 0.40355(11) 0.86846(8) 0.0401(3) Uani 1 1 d . . . . .
H8A H 1.056479 0.345993 0.837241 0.060 Uiso 1 1 calc R U . . .
H8B H 1.089368 0.399360 0.921064 0.060 Uiso 1 1 calc R U . . .
H8C H 1.214858 0.401117 0.871515 0.060 Uiso 1 1 calc R U . . .
C9 C 1.12611(15) 0.59478(11) 0.87526(8) 0.0386(3) Uani 1 1 d . . . . .
H9A H 1.083591 0.658661 0.850612 0.058 Uiso 1 1 calc R U . . .
H9B H 1.233011 0.590577 0.874733 0.058 Uiso 1 1 calc R U . . .
H9C H 1.116069 0.593009 0.929219 0.058 Uiso 1 1 calc R U . . .
C10 C 0.49253(13) 0.50019(9) 0.67102(7) 0.0280(3) Uani 1 1 d . . . . .
H10A H 0.543871 0.518194 0.628790 0.034 Uiso 1 1 calc R U . . .
C11 C 0.35858(15) 0.57287(11) 0.66441(9) 0.0413(3) Uani 1 1 d . . . . .
H11A H 0.395815 0.642640 0.676042 0.062 Uiso 1 1 calc R U . . .
H11B H 0.299858 0.552351 0.701592 0.062 Uiso 1 1 calc R U . . .
H11C H 0.294419 0.570083 0.611374 0.062 Uiso 1 1 calc R U . . .
C12 C 0.43747(15) 0.39021(10) 0.65780(8) 0.0373(3) Uani 1 1 d . . . . .
H12A H 0.524253 0.344527 0.662862 0.056 Uiso 1 1 calc R U . . .
H12B H 0.371503 0.383626 0.605416 0.056 Uiso 1 1 calc R U . . .
H12C H 0.381295 0.371837 0.696617 0.056 Uiso 1 1 calc R U . . .
C13 C 0.85712(11) 0.56051(8) 0.63468(6) 0.0190(2) Uani 1 1 d . . . . .
C14 C 0.85135(12) 0.67732(8) 0.63931(6) 0.0211(2) Uani 1 1 d . . . . .
C15 C 0.77189(13) 0.71749(9) 0.70063(7) 0.0265(2) Uani 1 1 d . . . . .
H15A H 0.826636 0.694540 0.752464 0.040 Uiso 1 1 calc R U . . .
H15B H 0.668385 0.691348 0.689410 0.040 Uiso 1 1 calc R U . . .
H15C H 0.769913 0.792250 0.699182 0.040 Uiso 1 1 calc R U . . .
C16 C 0.76372(14) 0.72030(9) 0.56013(7) 0.0295(3) Uani 1 1 d . . . . .
H16A H 0.664815 0.687185 0.544755 0.044 Uiso 1 1 calc R U . . .
H16B H 0.820507 0.706991 0.520618 0.044 Uiso 1 1 calc R U . . .
H16C H 0.750162 0.794043 0.564716 0.044 Uiso 1 1 calc R U . . .
C17 C 1.01368(13) 0.71887(9) 0.65956(7) 0.0272(2) Uani 1 1 d . . . . .
H17A H 1.068283 0.691324 0.709987 0.041 Uiso 1 1 calc R U . . .
H17B H 1.011327 0.793519 0.662432 0.041 Uiso 1 1 calc R U . . .
H17C H 1.064820 0.698233 0.619174 0.041 Uiso 1 1 calc R U . . .
C18 C 0.69402(17) 0.31091(11) 0.54803(8) 0.0414(3) Uani 1 1 d . . . . .
H18A H 0.654720 0.256290 0.575506 0.062 Uiso 1 1 calc R U . . .
H18B H 0.729681 0.281779 0.504605 0.062 Uiso 1 1 calc R U . . .
H18C H 0.613786 0.360465 0.527887 0.062 Uiso 1 1 calc R U . . .
C19 C 1.03441(16) 0.29531(10) 0.66969(8) 0.0371(3) Uani 1 1 d . . . . .
H19A H 1.001923 0.242101 0.701068 0.056 Uiso 1 1 calc R U . . .
H19B H 1.111104 0.338165 0.703354 0.056 Uiso 1 1 calc R U . . .
H19C H 1.077007 0.263500 0.629556 0.056 Uiso 1 1 calc R U . . .
C20 C 0.95771(12) 0.54373(8) 0.51365(6) 0.0204(2) Uani 1 1 d . . . . .
H20A H 1.024710 0.603702 0.527484 0.025 Uiso 1 1 calc R U . . .
H20B H 0.869666 0.563817 0.471696 0.025 Uiso 1 1 calc R U . . .

loop_
_atom_site_aniso_label
_atom_site_aniso_U_11
_atom_site_aniso_U_22
_atom_site_aniso_U_33
_atom_site_aniso_U_23
_atom_site_aniso_U_13
_atom_site_aniso_U_12
Al1 0.03009(18) 0.01563(18) 0.02327(18) -0.00165(12) 0.01090(13) -0.00110(12)
N2 0.0295(5) 0.0170(4) 0.0207(4) -0.0006(3) 0.0112(4) 0.0004(3)
N1 0.0249(4) 0.0178(4) 0.0188(4) -0.0012(3) 0.0076(3) -0.0003(3)
C1 0.0271(5) 0.0150(5) 0.0198(5) -0.0003(4) 0.0085(4) 0.0001(4)
C2 0.0304(6) 0.0187(5) 0.0215(5) 0.0006(4) 0.0061(4) 0.0005(4)
C3 0.0396(7) 0.0286(6) 0.0188(5) -0.0003(4) 0.0048(5) 0.0002(5)
C4 0.0465(7) 0.0296(6) 0.0244(6) -0.0008(5) 0.0176(5) 0.0011(5)
C5 0.0313(6) 0.0263(6) 0.0331(6) -0.0005(5) 0.0165(5) 0.0006(5)
C6 0.0277(5) 0.0196(5) 0.0248(6) -0.0003(4) 0.0089(4) 0.0008(4)
C7 0.0294(6) 0.0294(6) 0.0265(6) -0.0005(5) 0.0017(5) -0.0001(5)
C8 0.0373(7) 0.0342(7) 0.0442(7) 0.0028(6) 0.0010(6) 0.0063(6)
C9 0.0359(7) 0.0356(7) 0.0404(7) -0.0030(6) 0.0016(5) -0.0044(5)
C10 0.0262(6) 0.0282(6) 0.0293(6) 0.0002(5) 0.0058(5) 0.0006(5)
C11 0.0342(7) 0.0367(8) 0.0479(8) -0.0050(6) 0.0002(6) 0.0082(6)
C12 0.0351(7) 0.0293(7) 0.0421(7) -0.0013(5) -0.0016(5) -0.0012(5)
C13 0.0197(5) 0.0184(5) 0.0182(5) -0.0009(4) 0.0033(4) 0.0007(4)
C14 0.0252(5) 0.0166(5) 0.0215(5) -0.0010(4) 0.0058(4) 0.0014(4)
C15 0.0342(6) 0.0176(5) 0.0300(6) -0.0024(4) 0.0122(5) 0.0024(4)
C16 0.0383(6) 0.0221(6) 0.0265(6) 0.0019(4) 0.0044(5) 0.0076(5)
C17 0.0291(6) 0.0213(6) 0.0315(6) -0.0050(5) 0.0080(5) -0.0030(4)
C18 0.0487(8) 0.0377(8) 0.0388(7) -0.0139(6) 0.0122(6) -0.0153(6)
C19 0.0454(7) 0.0263(7) 0.0431(7) 0.0069(5) 0.0177(6) 0.0095(5)
C20 0.0256(5) 0.0184(5) 0.0185(5) 0.0005(4) 0.0076(4) 0.0008(4)

loop_
_atom_type_symbol
_atom_type_description
_atom_type_scat_dispersion_real
_atom_type_scat_dispersion_imag
_atom_type_scat_source
C C 0.0181 0.0091 'International Tables Vol C Tables 4.2.6.8 and 6.1.1.4'
H H 0.0000 0.0000 'International Tables Vol C Tables 4.2.6.8 and 6.1.1.4'
Al Al 0.2130 0.2455 'International Tables Vol C Tables 4.2.6.8 and 6.1.1.4'
N N 0.0311 0.0180 'International Tables Vol C Tables 4.2.6.8 and 6.1.1.4'

loop_
_geom_angle_atom_site_label_1
_geom_angle_atom_site_label_2
_geom_angle_atom_site_label_3
_geom_angle
_geom_angle_site_symmetry_1
_geom_angle_site_symmetry_3
_geom_angle_publ_flag
N2 Al1 N1 68.26(4) . . ?
N2 Al1 C19 115.72(5) . . ?
N1 Al1 C19 116.51(5) . . ?
N2 Al1 C18 112.18(6) . . ?
N1 Al1 C18 117.50(6) . . ?
C19 Al1 C18 117.18(7) . . ?
C13 N2 C20 130.58(9) . . ?
C13 N2 Al1 92.90(7) . . ?
C20 N2 Al1 135.92(7) . . ?
C13 N1 C1 130.32(9) . . ?
C13 N1 Al1 91.31(7) . . ?
C1 N1 Al1 138.12(7) . . ?
C2 C1 C6 120.62(10) . . ?
C2 C1 N1 119.99(10) . . ?
C6 C1 N1 119.17(10) . . ?
C3 C2 C1 118.40(11) . . ?
C3 C2 C7 118.96(10) . . ?
C1 C2 C7 122.64(10) . . ?
C4 C3 C2 121.57(11) . . ?
C4 C3 H3A 119.2 . . ?
C2 C3 H3A 119.2 . . ?
C3 C4 C5 119.50(11) . . ?
C3 C4 H4A 120.3 . . ?
C5 C4 H4A 120.3 . . ?
C4 C5 C6 121.39(11) . . ?
C4 C5 H5A 119.3 . . ?
C6 C5 H5A 119.3 . . ?
C5 C6 C1 118.51(10) . . ?
C5 C6 C10 120.54(11) . . ?
C1 C6 C10 120.94(10) . . ?
C2 C7 C9 112.45(11) . . ?
C2 C7 C8 110.71(11) . . ?
C9 C7 C8 109.93(11) . . ?
C2 C7 H7A 107.9 . . ?
C9 C7 H7A 107.9 . . ?
C8 C7 H7A 107.9 . . ?
C7 C8 H8A 109.5 . . ?
C7 C8 H8B 109.5 . . ?
H8A C8 H8B 109.5 . . ?
C7 C8 H8C 109.5 . . ?
H8A C8 H8C 109.5 . . ?
H8B C8 H8C 109.5 . . ?
C7 C9 H9A 109.5 . . ?
C7 C9 H9B 109.5 . . ?
H9A C9 H9B 109.5 . . ?
C7 C9 H9C 109.5 . . ?
H9A C9 H9C 109.5 . . ?
H9B C9 H9C 109.5 . . ?
C6 C10 C12 109.42(10) . . ?
C6 C10 C11 113.65(10) . . ?
C12 C10 C11 110.34(11) . . ?
C6 C10 H10A 107.7 . . ?
C12 C10 H10A 107.7 . . ?
C11 C10 H10A 107.7 . . ?
C10 C11 H11A 109.5 . . ?
C10 C11 H11B 109.5 . . ?
H11A C11 H11B 109.5 . . ?
C10 C11 H11C 109.5 . . ?
H11A C11 H11C 109.5 . . ?
H11B C11 H11C 109.5 . . ?
C10 C12 H12A 109.5 . . ?
C10 C12 H12B 109.5 . . ?
H12A C12 H12B 109.5 . . ?
C10 C12 H12C 109.5 . . ?
H12A C12 H12C 109.5 . . ?
H12B C12 H12C 109.5 . . ?
N2 C13 N1 107.47(10) . . ?
N2 C13 C14 124.61(9) . . ?
N1 C13 C14 127.91(9) . . ?
C13 C14 C15 114.07(9) . . ?
C13 C14 C17 108.78(9) . . ?
C15 C14 C17 107.84(9) . . ?
C13 C14 C16 109.44(9) . . ?
C15 C14 C16 106.57(9) . . ?
C17 C14 C16 110.09(9) . . ?
C14 C15 H15A 109.5 . . ?
C14 C15 H15B 109.5 . . ?
H15A C15 H15B 109.5 . . ?
C14 C15 H15C 109.5 . . ?
H15A C15 H15C 109.5 . . ?
H15B C15 H15C 109.5 . . ?
C14 C16 H16A 109.5 . . ?
C14 C16 H16B 109.5 . . ?
H16A C16 H16B 109.5 . . ?
C14 C16 H16C 109.5 . . ?
H16A C16 H16C 109.5 . . ?
H16B C16 H16C 109.5 . . ?
C14 C17 H17A 109.5 . . ?
C14 C17 H17B 109.5 . . ?
H17A C17 H17B 109.5 . . ?
C14 C17 H17C 109.5 . . ?
H17A C17 H17C 109.5 . . ?
H17B C17 H17C 109.5 . . ?
Al1 C18 H18A 109.5 . . ?
Al1 C18 H18B 109.5 . . ?
H18A C18 H18B 109.5 . . ?
Al1 C18 H18C 109.5 . . ?
H18A C18 H18C 109.5 . . ?
H18B C18 H18C 109.5 . . ?
Al1 C19 H19A 109.5 . . ?
Al1 C19 H19B 109.5 . . ?
H19A C19 H19B 109.5 . . ?
Al1 C19 H19C 109.5 . . ?
H19A C19 H19C 109.5 . . ?
H19B C19 H19C 109.5 . . ?
N2 C20 C20 107.60(11) . 3_766 ?
N2 C20 H20A 110.2 . . ?
C20 C20 H20A 110.2 3_766 . ?
N2 C20 H20B 110.2 . . ?
C20 C20 H20B 110.2 3_766 . ?
H20A C20 H20B 108.5 . . ?

loop_
_geom_bond_atom_site_label_1
_geom_bond_atom_site_label_2
_geom_bond_distance
_geom_bond_site_symmetry_2
_geom_bond_publ_flag
Al1 N2 1.9150(10) . ?
Al1 N1 1.9442(9) . ?
Al1 C19 1.9507(13) . ?
Al1 C18 1.9580(13) . ?
N2 C13 1.3379(14) . ?
N2 C20 1.4483(13) . ?
N1 C13 1.3478(14) . ?
N1 C1 1.4227(14) . ?
C1 C2 1.4084(16) . ?
C1 C6 1.4105(16) . ?
C2 C3 1.3926(16) . ?
C2 C7 1.5243(17) . ?
C3 C4 1.3811(19) . ?
C3 H3A 0.9500 . ?
C4 C5 1.3845(19) . ?
C4 H4A 0.9500 . ?
C5 C6 1.3915(16) . ?
C5 H5A 0.9500 . ?
C6 C10 1.5219(16) . ?
C7 C9 1.5344(18) . ?
C7 C8 1.5349(18) . ?
C7 H7A 1.0000 . ?
C8 H8A 0.9800 . ?
C8 H8B 0.9800 . ?
C8 H8C 0.9800 . ?
C9 H9A 0.9800 . ?
C9 H9B 0.9800 . ?
C9 H9C 0.9800 . ?
C10 C12 1.5258(17) . ?
C10 C11 1.5325(17) . ?
C10 H10A 1.0000 . ?
C11 H11A 0.9800 . ?
C11 H11B 0.9800 . ?
C11 H11C 0.9800 . ?
C12 H12A 0.9800 . ?
C12 H12B 0.9800 . ?
C12 H12C 0.9800 . ?
C13 C14 1.5345(15) . ?
C14 C15 1.5345(15) . ?
C14 C17 1.5389(15) . ?
C14 C16 1.5427(15) . ?
C15 H15A 0.9800 . ?
C15 H15B 0.9800 . ?
C15 H15C 0.9800 . ?
C16 H16A 0.9800 . ?
C16 H16B 0.9800 . ?
C16 H16C 0.9800 . ?
C17 H17A 0.9800 . ?
C17 H17B 0.9800 . ?
C17 H17C 0.9800 . ?
C18 H18A 0.9800 . ?
C18 H18B 0.9800 . ?
C18 H18C 0.9800 . ?
C19 H19A 0.9800 . ?
C19 H19B 0.9800 . ?
C19 H19C 0.9800 . ?
C20 C20 1.524(2) 3_766 ?
C20 H20A 0.9900 . ?
C20 H20B 0.9900 . ?
